data_7021679
loop_
_publ_author_name
'Zhou, Jian'
'Liu, Xing'
'Li, Rong'
'An, Litao'
'Hu, Feilong'
'Chen, Rong'
'Wei, Yuanchun'

_publ_section_title
;
 The syntheses, structures and properties of three new lanthanoid
 thioarsenates: the only example of thioarsenate acting as a ligand to a
 lanthanide complex.
;
_journal_issue 31
_journal_name_full 'Dalton transactions (Cambridge, England : 2003)'
_journal_page_first 11155
_journal_page_last 11162
_journal_paper_doi 10.1039/c3dt50858g
_journal_volume 42
_journal_year 2013
_chemical_formula_moiety 'C16 H46 As2 La2 N10 S6'
_chemical_formula_sum 'C16 H46 As2 La2 N10 S6'
_chemical_formula_weight 998.71
_chemical_name_systematic
;
?
;
_space_group_IT_number 15
_symmetry_cell_setting monoclinic
_symmetry_space_group_name_Hall '-C 2yc'
_symmetry_space_group_name_H-M 'C 1 2/c 1'
_atom_sites_solution_hydrogens geom
_atom_sites_solution_primary direct
_atom_sites_solution_secondary difmap
_audit_creation_method SHELXL-97
_cell_angle_alpha 90.00
_cell_angle_beta 131.55(3)
_cell_angle_gamma 90.00
_cell_formula_units_Z 4
_cell_length_a 20.323(4)
_cell_length_b 15.590(3)
_cell_length_c 14.257(3)
_cell_measurement_temperature 296(2)
_cell_volume 3381(2)
_computing_structure_refinement 'SHELXL-97 (Sheldrick, 1997)'
_computing_structure_solution 'SHELXS-97 (Sheldrick, 1990)'
_diffrn_ambient_temperature 296(2)
_diffrn_detector_area_resol_mean 7.31
_diffrn_measured_fraction_theta_full 0.995
_diffrn_measured_fraction_theta_max 0.995
_diffrn_measurement_device_type 'Rigaku Mercury'
_diffrn_measurement_method \w
_diffrn_radiation_monochromator graphite
_diffrn_radiation_source 'fine-focus sealed tube'
_diffrn_radiation_type MoK\a
_diffrn_radiation_wavelength 0.71073
_diffrn_reflns_av_R_equivalents 0.0258
_diffrn_reflns_av_sigmaI/netI 0.0253
_diffrn_reflns_limit_h_max 25
_diffrn_reflns_limit_h_min -21
_diffrn_reflns_limit_k_max 18
_diffrn_reflns_limit_k_min -19
_diffrn_reflns_limit_l_max 17
_diffrn_reflns_limit_l_min -17
_diffrn_reflns_number 10562
_diffrn_reflns_theta_full 26.50
_diffrn_reflns_theta_max 26.50
_diffrn_reflns_theta_min 1.87
_exptl_absorpt_coefficient_mu 4.832
_exptl_absorpt_correction_T_max 0.4490
_exptl_absorpt_correction_T_min 0.2705
_exptl_absorpt_correction_type multi-scan
_exptl_absorpt_process_details 'Jacobson, R. (1998) Private communication'
_exptl_crystal_colour yellow
_exptl_crystal_density_diffrn 1.962
_exptl_crystal_density_method 'not measured'
_exptl_crystal_description block
_exptl_crystal_F_000 1952
_exptl_crystal_size_max 0.13
_exptl_crystal_size_mid 0.11
_exptl_crystal_size_min 0.07
_refine_diff_density_max 1.274
_refine_diff_density_min -0.793
_refine_diff_density_rms 0.082
_refine_ls_extinction_method none
_refine_ls_goodness_of_fit_ref 1.017
_refine_ls_hydrogen_treatment constr
_refine_ls_matrix_type full
_refine_ls_number_parameters 163
_refine_ls_number_reflns 3494
_refine_ls_number_restraints 216
_refine_ls_restrained_S_all 1.065
_refine_ls_R_factor_all 0.0255
_refine_ls_R_factor_gt 0.0212
_refine_ls_shift/su_max 0.002
_refine_ls_shift/su_mean 0.000
_refine_ls_structure_factor_coef Fsqd
_refine_ls_weighting_details 'calc w=1/[\s^2^(Fo^2^)+(0.0238P)^2^+5.3721P] where P=(Fo^2^+2Fc^2^)/3'
_refine_ls_weighting_scheme calc
_refine_ls_wR_factor_gt 0.0505
_refine_ls_wR_factor_ref 0.0526
_reflns_number_gt 3128
_reflns_number_total 3494
_reflns_threshold_expression >2sigma(I)
_cod_data_source_file c3dt50858g.txt
_cod_data_source_block 3
_cod_original_sg_symbol_Hall '-C 2yc '
_cod_original_sg_symbol_H-M 'C 2/c'
_cod_database_code 7021679

loop_
_symmetry_equiv_pos_as_xyz
'x, y, z'
'-x, y, -z+1/2'
'x+1/2, y+1/2, z'
'-x+1/2, y+1/2, -z+1/2'
'-x, -y, -z'
'x, -y, z-1/2'
'-x+1/2, -y+1/2, -z'
'x+1/2, -y+1/2, z-1/2'

loop_
_atom_site_label
_atom_site_type_symbol
_atom_site_fract_x
_atom_site_fract_y
_atom_site_fract_z
_atom_site_U_iso_or_equiv
_atom_site_adp_type
_atom_site_occupancy
_atom_site_symmetry_multiplicity
_atom_site_calc_flag
_atom_site_refinement_flags
La1 La 0.055833(10) 0.355042(11) 0.525688(14) 0.02520(6) Uani 1 1 d .
As1 As -0.16229(2) 0.37910(2) 0.30939(3) 0.03539(9) Uani 1 1 d .
S3 S -0.09858(6) 0.35367(5) 0.50886(8) 0.03771(19) Uani 1 1 d .
S2 S -0.07613(5) 0.48399(5) 0.33369(7) 0.03096(17) Uani 1 1 d .
S1 S -0.10799(6) 0.27316(5) 0.27344(8) 0.0394(2) Uani 1 1 d .
N1 N 0.12814(17) 0.43565(18) 0.4504(2) 0.0382(6) Uani 1 1 d U
H1A H 0.1029 0.4159 0.3737 0.046 Uiso 1 1 calc R
H1B H 0.1146 0.4917 0.4423 0.046 Uiso 1 1 calc R
N2 N 0.23539(18) 0.37477(19) 0.7028(3) 0.0406(6) Uani 1 1 d U
H2C H 0.2590 0.3234 0.7082 0.049 Uiso 1 1 calc R
N4 N 0.0351(2) 0.18818(19) 0.5605(3) 0.0459(7) Uani 1 1 d U
H4C H -0.0235 0.1790 0.4968 0.055 Uiso 1 1 calc R
N5 N 0.1273(2) 0.22989(18) 0.4811(3) 0.0447(7) Uani 1 1 d U
H5A H 0.1230 0.2466 0.4168 0.054 Uiso 1 1 calc R
H5B H 0.1849 0.2248 0.5492 0.054 Uiso 1 1 calc R
N3 N 0.1383(2) 0.3075(2) 0.7659(3) 0.0483(7) Uani 1 1 d U
H3C H 0.1130 0.3403 0.7873 0.058 Uiso 1 1 calc R
C2 C 0.2682(2) 0.4379(2) 0.6661(3) 0.0465(8) Uani 1 1 d U
H2A H 0.3312 0.4308 0.7182 0.056 Uiso 1 1 calc R
H2B H 0.2577 0.4953 0.6801 0.056 Uiso 1 1 calc R
C1 C 0.2241(2) 0.4284(2) 0.5303(3) 0.0448(8) Uani 1 1 d U
H1C H 0.2451 0.4727 0.5079 0.054 Uiso 1 1 calc R
H1D H 0.2387 0.3731 0.5173 0.054 Uiso 1 1 calc R
C3 C 0.2659(2) 0.3921(3) 0.8283(3) 0.0523(9) Uani 1 1 d U
H3A H 0.2448 0.4479 0.8282 0.063 Uiso 1 1 calc R
H3B H 0.3297 0.3933 0.8897 0.063 Uiso 1 1 calc R
C4 C 0.2336(3) 0.3250(3) 0.8642(3) 0.0598(10) Uani 1 1 d U
H4A H 0.2656 0.2722 0.8832 0.072 Uiso 1 1 calc R
H4B H 0.2462 0.3432 0.9398 0.072 Uiso 1 1 calc R
C8 C 0.0862(3) 0.1466(2) 0.4520(4) 0.0564(10) Uani 1 1 d U
H8A H 0.1219 0.1040 0.4541 0.068 Uiso 1 1 calc R
H8B H 0.0291 0.1478 0.3678 0.068 Uiso 1 1 calc R
C7 C 0.0751(3) 0.1216(3) 0.5411(4) 0.0618(10) Uani 1 1 d U
H7A H 0.0389 0.0705 0.5099 0.074 Uiso 1 1 calc R
H7B H 0.1323 0.1074 0.6211 0.074 Uiso 1 1 calc R
C6 C 0.0460(4) 0.1783(3) 0.6718(5) 0.0802(13) Uani 1 1 d U
H6A H -0.0051 0.2023 0.6545 0.096 Uiso 1 1 calc R
H6B H 0.0478 0.1176 0.6881 0.096 Uiso 1 1 calc R
C5 C 0.1215(4) 0.2173(3) 0.7801(4) 0.0800(13) Uani 1 1 d U
H5C H 0.1721 0.1828 0.8104 0.096 Uiso 1 1 calc R
H5D H 0.1174 0.2162 0.8440 0.096 Uiso 1 1 calc R

loop_
_atom_site_aniso_label
_atom_site_aniso_U_11
_atom_site_aniso_U_22
_atom_site_aniso_U_33
_atom_site_aniso_U_23
_atom_site_aniso_U_13
_atom_site_aniso_U_12
La1 0.02395(10) 0.02944(10) 0.02287(9) 0.00165(6) 0.01581(8) 0.00247(6)
As1 0.02381(16) 0.03830(19) 0.03436(17) -0.00445(14) 0.01520(14) -0.00066(13)
S3 0.0395(5) 0.0409(5) 0.0447(5) -0.0011(4) 0.0329(4) -0.0018(3)
S2 0.0316(4) 0.0317(4) 0.0252(3) 0.0006(3) 0.0169(3) 0.0028(3)
S1 0.0436(5) 0.0360(4) 0.0350(4) -0.0076(3) 0.0246(4) -0.0022(4)
N1 0.0389(14) 0.0441(15) 0.0402(14) 0.0046(12) 0.0298(12) 0.0027(12)
N2 0.0324(13) 0.0451(15) 0.0387(14) -0.0015(12) 0.0212(12) 0.0062(11)
N4 0.0552(16) 0.0427(16) 0.0530(16) 0.0056(13) 0.0415(14) 0.0001(13)
N5 0.0528(16) 0.0433(16) 0.0535(16) -0.0003(13) 0.0419(14) 0.0026(13)
N3 0.0548(17) 0.0604(18) 0.0346(13) 0.0068(13) 0.0317(13) 0.0121(14)
C2 0.0310(16) 0.0469(19) 0.0544(19) -0.0066(16) 0.0254(15) -0.0006(14)
C1 0.0413(17) 0.0481(19) 0.0569(19) 0.0020(16) 0.0376(16) 0.0004(15)
C3 0.0357(17) 0.067(2) 0.0339(16) -0.0057(16) 0.0146(14) 0.0077(16)
C4 0.056(2) 0.072(2) 0.0364(17) 0.0118(17) 0.0245(16) 0.0212(19)
C8 0.065(2) 0.042(2) 0.074(2) -0.0082(18) 0.051(2) 0.0022(17)
C7 0.068(2) 0.043(2) 0.082(2) 0.0076(19) 0.053(2) 0.0030(18)
C6 0.098(3) 0.076(3) 0.069(2) 0.020(2) 0.057(2) -0.005(2)
C5 0.092(3) 0.089(3) 0.053(2) 0.020(2) 0.046(2) -0.008(2)

loop_
_atom_type_symbol
_atom_type_description
_atom_type_scat_dispersion_real
_atom_type_scat_dispersion_imag
_atom_type_scat_source
C C 0.0033 0.0016 'International Tables Vol C Tables 4.2.6.8 and 6.1.1.4'
H H 0.0000 0.0000 'International Tables Vol C Tables 4.2.6.8 and 6.1.1.4'
N N 0.0061 0.0033 'International Tables Vol C Tables 4.2.6.8 and 6.1.1.4'
S S 0.1246 0.1234 'International Tables Vol C Tables 4.2.6.8 and 6.1.1.4'
As As 0.0499 2.0058 'International Tables Vol C Tables 4.2.6.8 and 6.1.1.4'
La La -0.2871 2.4523 'International Tables Vol C Tables 4.2.6.8 and 6.1.1.4'

loop_
_geom_angle_atom_site_label_1
_geom_angle_atom_site_label_2
_geom_angle_atom_site_label_3
_geom_angle
_geom_angle_site_symmetry_1
_geom_angle_site_symmetry_3
N1 La1 N4 136.13(9) . .
N1 La1 N3 126.44(9) . .
N4 La1 N3 63.53(9) . .
N1 La1 N5 73.85(9) . .
N4 La1 N5 62.30(9) . .
N3 La1 N5 96.80(9) . .
N1 La1 N2 64.08(9) . .
N4 La1 N2 102.15(9) . .
N3 La1 N2 62.80(10) . .
N5 La1 N2 73.05(9) . .
N1 La1 S3 144.01(6) . .
N4 La1 S3 74.16(7) . .
N3 La1 S3 80.61(8) . .
N5 La1 S3 131.73(6) . .
N2 La1 S3 139.36(7) . .
N1 La1 S2 73.26(6) . .
N4 La1 S2 130.68(7) . .
N3 La1 S2 139.42(7) . .
N5 La1 S2 123.71(7) . .
N2 La1 S2 127.00(7) . .
S3 La1 S2 71.06(3) . .
N1 La1 S2 90.37(7) . 5_566
N4 La1 S2 129.09(6) . 5_566
N3 La1 S2 72.42(7) . 5_566
N5 La1 S2 150.54(7) . 5_566
N2 La1 S2 77.70(6) . 5_566
S3 La1 S2 74.72(3) . 5_566
S2 La1 S2 72.48(3) . 5_566
N1 La1 S1 100.48(6) . .
N4 La1 S1 69.22(7) . .
N3 La1 S1 129.10(8) . .
N5 La1 S1 76.52(7) . .
N2 La1 S1 148.68(7) . .
S3 La1 S1 69.13(3) . .
S2 La1 S1 66.31(4) . .
S2 La1 S1 131.75(2) 5_566 .
N1 La1 As1 109.06(6) . .
N4 La1 As1 90.25(7) . .
N3 La1 As1 121.47(7) . .
N5 La1 As1 116.59(7) . .
N2 La1 As1 167.13(6) . .
S3 La1 As1 41.07(2) . .
S2 La1 As1 41.10(2) . .
S2 La1 As1 91.85(3) 5_566 .
S1 La1 As1 40.11(3) . .
S1 As1 S3 101.73(4) . .
S1 As1 S2 96.93(4) . .
S3 As1 S2 101.39(4) . .
S1 As1 La1 64.70(3) . .
S3 As1 La1 60.89(4) . .
S2 As1 La1 61.23(2) . .
As1 S3 La1 78.03(4) . .
As1 S2 La1 77.67(4) . .
As1 S2 La1 116.71(3) . 5_566
La1 S2 La1 107.52(3) . 5_566
As1 S1 La1 75.19(3) . .
C1 N1 La1 117.2(2) . .
C1 N1 H1A 108.0 . .
La1 N1 H1A 108.0 . .
C1 N1 H1B 108.0 . .
La1 N1 H1B 108.0 . .
H1A N1 H1B 107.2 . .
C2 N2 C3 112.6(3) . .
C2 N2 La1 112.8(2) . .
C3 N2 La1 111.6(2) . .
C2 N2 H2C 106.4 . .
C3 N2 H2C 106.4 . .
La1 N2 H2C 106.4 . .
C7 N4 C6 115.6(3) . .
C7 N4 La1 118.1(2) . .
C6 N4 La1 111.6(3) . .
C7 N4 H4C 103.0 . .
C6 N4 H4C 103.0 . .
La1 N4 H4C 103.0 . .
C8 N5 La1 114.2(2) . .
C8 N5 H5A 108.7 . .
La1 N5 H5A 108.7 . .
C8 N5 H5B 108.7 . .
La1 N5 H5B 108.7 . .
H5A N5 H5B 107.6 . .
C4 N3 C5 108.6(3) . .
C4 N3 La1 117.8(2) . .
C5 N3 La1 114.8(2) . .
C4 N3 H3C 104.7 . .
C5 N3 H3C 104.7 . .
La1 N3 H3C 104.7 . .
N2 C2 C1 111.6(3) . .
N2 C2 H2A 109.3 . .
C1 C2 H2A 109.3 . .
N2 C2 H2B 109.3 . .
C1 C2 H2B 109.3 . .
H2A C2 H2B 108.0 . .
N1 C1 C2 109.9(3) . .
N1 C1 H1C 109.7 . .
C2 C1 H1C 109.7 . .
N1 C1 H1D 109.7 . .
C2 C1 H1D 109.7 . .
H1C C1 H1D 108.2 . .
N2 C3 C4 111.1(3) . .
N2 C3 H3A 109.4 . .
C4 C3 H3A 109.4 . .
N2 C3 H3B 109.4 . .
C4 C3 H3B 109.4 . .
H3A C3 H3B 108.0 . .
N3 C4 C3 113.7(3) . .
N3 C4 H4A 108.8 . .
C3 C4 H4A 108.8 . .
N3 C4 H4B 108.8 . .
C3 C4 H4B 108.8 . .
H4A C4 H4B 107.7 . .
N5 C8 C7 112.2(3) . .
N5 C8 H8A 109.2 . .
C7 C8 H8A 109.2 . .
N5 C8 H8B 109.2 . .
C7 C8 H8B 109.2 . .
H8A C8 H8B 107.9 . .
N4 C7 C8 113.4(3) . .
N4 C7 H7A 108.9 . .
C8 C7 H7A 108.9 . .
N4 C7 H7B 108.9 . .
C8 C7 H7B 108.9 . .
H7A C7 H7B 107.7 . .
C5 C6 N4 114.7(4) . .
C5 C6 H6A 108.6 . .
N4 C6 H6A 108.6 . .
C5 C6 H6B 108.6 . .
N4 C6 H6B 108.6 . .
H6A C6 H6B 107.6 . .
C6 C5 N3 116.1(4) . .
C6 C5 H5C 108.3 . .
N3 C5 H5C 108.3 . .
C6 C5 H5D 108.3 . .
N3 C5 H5D 108.3 . .
H5C C5 H5D 107.4 . .

loop_
_geom_bond_atom_site_label_1
_geom_bond_atom_site_label_2
_geom_bond_distance
_geom_bond_site_symmetry_2
La1 N1 2.642(3) .
La1 N4 2.733(3) .
La1 N3 2.734(3) .
La1 N5 2.748(3) .
La1 N2 2.750(3) .
La1 S3 2.9844(11) .
La1 S2 2.9980(13) .
La1 S2 3.0644(9) 5_566
La1 S1 3.1247(18) .
La1 As1 3.3417(8) .
As1 S1 2.2269(10) .
As1 S3 2.2443(12) .
As1 S2 2.2485(9) .
S2 La1 3.0644(9) 5_566
N1 C1 1.472(4) .
N1 H1A 0.9000 .
N1 H1B 0.9000 .
N2 C2 1.466(5) .
N2 C3 1.479(5) .
N2 H2C 0.9100 .
N4 C7 1.455(5) .
N4 C6 1.456(5) .
N4 H4C 0.9100 .
N5 C8 1.448(5) .
N5 H5A 0.9000 .
N5 H5B 0.9000 .
N3 C4 1.479(5) .
N3 C5 1.492(6) .
N3 H3C 0.9100 .
C2 C1 1.507(5) .
C2 H2A 0.9700 .
C2 H2B 0.9700 .
C1 H1C 0.9700 .
C1 H1D 0.9700 .
C3 C4 1.495(6) .
C3 H3A 0.9700 .
C3 H3B 0.9700 .
C4 H4A 0.9700 .
C4 H4B 0.9700 .
C8 C7 1.481(6) .
C8 H8A 0.9700 .
C8 H8B 0.9700 .
C7 H7A 0.9700 .
C7 H7B 0.9700 .
C6 C5 1.402(7) .
C6 H6A 0.9700 .
C6 H6B 0.9700 .
C5 H5C 0.9700 .
C5 H5D 0.9700 .

loop_
_geom_hbond_atom_site_label_D
_geom_hbond_atom_site_label_H
_geom_hbond_atom_site_label_A
_geom_hbond_distance_DH
_geom_hbond_distance_HA
_geom_hbond_distance_DA
_geom_hbond_angle_DHA
_geom_hbond_site_symmetry_A
N1 H1A S2 0.90 2.83 3.523(3) 134.5 2
N1 H1B S3 0.90 2.59 3.457(3) 162.1 5_566
N2 H2C S1 0.91 2.67 3.494(3) 151.9 8_556
N5 H5A S1 0.90 2.55 3.448(3) 172.4 2
N3 H3C S2 0.91 3.05 3.436(3) 107.2 5_566
N4 H4C S1 0.91 2.83 3.343(3) 117.3 .
